data_7116206
loop_
_publ_author_name
'Teng, Qiaoqiao'
'Huynh, Han Vinh'

_publ_section_title
;
 Controlled access to a heterometallic N-heterocyclic carbene helicate.
;
_journal_issue 7
_journal_name_full 'Chemical communications (Cambridge, England)'
_journal_page_first 1248
_journal_page_last 1251
_journal_paper_doi 10.1039/c4cc08270b
_journal_volume 51
_journal_year 2014
_chemical_formula_sum 'C44 H47 B2 F8 N7 O3'
_chemical_formula_weight 895.51
_chemical_name_systematic
; 
 ? 
;
_space_group_IT_number 2
_symmetry_cell_setting triclinic
_symmetry_space_group_name_Hall '-P 1'
_symmetry_space_group_name_H-M 'P -1'
_atom_sites_solution_hydrogens geom
_atom_sites_solution_primary direct
_atom_sites_solution_secondary difmap
_audit_creation_method SHELXL-97
_audit_update_record
;
2014-09-29 deposited with the CCDC.
2014-11-28 downloaded from the CCDC.
;
_cell_angle_alpha 115.794(4)
_cell_angle_beta 103.951(3)
_cell_angle_gamma 90.302(3)
_cell_formula_units_Z 2
_cell_length_a 8.6769(11)
_cell_length_b 15.920(2)
_cell_length_c 17.935(3)
_cell_measurement_reflns_used 964
_cell_measurement_temperature 100(2)
_cell_measurement_theta_max 24.98
_cell_measurement_theta_min 2.34
_cell_volume 2147.6(5)
_computing_cell_refinement 'Bruker SMART'
_computing_data_collection 'Bruker SMART'
_computing_data_reduction 'Bruker SAINT'
_computing_molecular_graphics 'Bruker SHELXTL'
_computing_publication_material 'Bruker SHELXTL'
_computing_structure_refinement 'SHELXL-97 (Sheldrick, 1997)'
_computing_structure_solution 'SHELXS-97 (Sheldrick, 1990)'
_diffrn_ambient_temperature 100(2)
_diffrn_measured_fraction_theta_full 0.998
_diffrn_measured_fraction_theta_max 0.998
_diffrn_measurement_device_type 'CCD area detector'
_diffrn_measurement_method 'phi and omega scans'
_diffrn_radiation_monochromator graphite
_diffrn_radiation_source 'fine-focus sealed tube'
_diffrn_radiation_type MoK\a
_diffrn_radiation_wavelength 0.71073
_diffrn_reflns_av_R_equivalents 0.0463
_diffrn_reflns_av_sigmaI/netI 0.0554
_diffrn_reflns_limit_h_max 11
_diffrn_reflns_limit_h_min -11
_diffrn_reflns_limit_k_max 20
_diffrn_reflns_limit_k_min -20
_diffrn_reflns_limit_l_max 23
_diffrn_reflns_limit_l_min -23
_diffrn_reflns_number 28066
_diffrn_reflns_theta_full 27.49
_diffrn_reflns_theta_max 27.49
_diffrn_reflns_theta_min 1.44
_exptl_absorpt_coefficient_mu 0.111
_exptl_absorpt_correction_T_max 0.6468
_exptl_absorpt_correction_T_min 0.5176
_exptl_absorpt_correction_type multi-scan
_exptl_absorpt_process_details 'Sadabs, (Sheldrick 2008)'
_exptl_crystal_colour COLOURLESS
_exptl_crystal_density_diffrn 1.385
_exptl_crystal_density_meas ?
_exptl_crystal_density_method 'not measured'
_exptl_crystal_description BLOCK
_exptl_crystal_F_000 932
_exptl_crystal_size_max 0.34
_exptl_crystal_size_mid 0.24
_exptl_crystal_size_min 0.15
_refine_diff_density_max 0.602
_refine_diff_density_min -0.315
_refine_diff_density_rms 0.063
_refine_ls_extinction_method none
_refine_ls_goodness_of_fit_ref 1.090
_refine_ls_hydrogen_treatment mixed
_refine_ls_matrix_type full
_refine_ls_number_parameters 624
_refine_ls_number_reflns 9863
_refine_ls_number_restraints 94
_refine_ls_restrained_S_all 1.094
_refine_ls_R_factor_all 0.1026
_refine_ls_R_factor_gt 0.0720
_refine_ls_shift/su_max 0.000
_refine_ls_shift/su_mean 0.000
_refine_ls_structure_factor_coef Fsqd
_refine_ls_weighting_details 'calc w=1/[\s^2^(Fo^2^)+(0.0692P)^2^+1.0926P] where P=(Fo^2^+2Fc^2^)/3'
_refine_ls_weighting_scheme calc
_refine_ls_wR_factor_gt 0.1545
_refine_ls_wR_factor_ref 0.1672
_reflns_number_gt 7035
_reflns_number_total 9863
_reflns_threshold_expression >2sigma(I)
_cod_data_source_file c4cc08270b2.cif
_cod_data_source_block c508a
_cod_depositor_comments
;
The following automatic conversions were performed:

'_symmetry_cell_setting' value 'Triclinic' changed to 'triclinic'
according to
/usr/data/users/saulius/crontab/automatic-downloads/rss-feeds/RSC/lib/dictionaries/cif_core.dic
dictionary named 'cif_core.dic' version 2.4.2 from
2011-04-26.

'_exptl_absorpt_correction_type' value 'Multi-scan'
changed to 'multi-scan' according to
/usr/data/users/saulius/crontab/automatic-downloads/rss-feeds/RSC/lib/dictionaries/cif_core.dic
dictionary named 'cif_core.dic' version 2.4.2 from 2011-04-26.

Automatic conversion script
Id: cif_fix_values 2935 2014-11-11 08:27:57Z andrius 

The following automatic conversions were performed:

'_exptl_crystal_density_meas' value 'Not Measured' was changed to '?'
- the value is perceived as not measured.

Automatic conversion script
Id: cif_fix_values 3008 2015-01-20 13:52:24Z robertas 
;
_cod_original_cell_volume 2147.5(5)
_cod_original_sg_symbol_H-M P-1
_cod_database_code 7116206

loop_
_symmetry_equiv_pos_as_xyz
'x, y, z'
'-x, -y, -z'

loop_
_atom_site_label
_atom_site_type_symbol
_atom_site_fract_x
_atom_site_fract_y
_atom_site_fract_z
_atom_site_U_iso_or_equiv
_atom_site_adp_type
_atom_site_occupancy
_atom_site_symmetry_multiplicity
_atom_site_calc_flag
_atom_site_refinement_flags
_atom_site_disorder_assembly
_atom_site_disorder_group
O1 O 0.4019(2) 1.17103(13) 0.97016(12) 0.0364(4) Uani 1 1 d . . .
O2 O 0.03299(18) 0.92244(11) 1.13605(10) 0.0235(4) Uani 1 1 d . . .
N1 N -0.1769(2) 0.93005(14) 0.58410(12) 0.0252(4) Uani 1 1 d . . .
N2 N 0.0682(2) 0.98701(14) 0.66314(12) 0.0227(4) Uani 1 1 d . . .
N3 N 0.3604(2) 1.01162(15) 0.90851(13) 0.0245(4) Uani 1 1 d D . .
H3N H 0.323(3) 0.9643(15) 0.9112(17) 0.029 Uiso 1 1 d D . .
N4 N 0.2259(2) 1.01626(13) 1.03001(11) 0.0188(4) Uani 1 1 d . . .
N5 N 0.1224(2) 0.84895(13) 1.01776(12) 0.0213(4) Uani 1 1 d D . .
H5N H 0.161(3) 0.8555(18) 0.9816(14) 0.026 Uiso 1 1 d D . .
N6 N 0.3331(2) 0.62200(14) 0.97608(12) 0.0235(4) Uani 1 1 d . . .
N7 N 0.3444(2) 0.52857(14) 0.84575(13) 0.0270(5) Uani 1 1 d . . .
C1 C -0.0840(3) 0.98037(17) 0.66344(15) 0.0232(5) Uani 1 1 d . . .
H1 H -0.1215 1.0078 0.7135 0.028 Uiso 1 1 calc R . .
C2 C -0.0798(3) 0.90202(18) 0.52807(15) 0.0270(5) Uani 1 1 d . . .
C3 C -0.1168(3) 0.85045(19) 0.43873(16) 0.0330(6) Uani 1 1 d . . .
H3 H -0.2236 0.8262 0.4043 0.040 Uiso 1 1 calc R . .
C4 C 0.0113(4) 0.8368(2) 0.40352(17) 0.0392(7) Uani 1 1 d . . .
H4 H -0.0082 0.8021 0.3429 0.047 Uiso 1 1 calc R . .
C5 C 0.1689(3) 0.8723(2) 0.45378(17) 0.0375(7) Uani 1 1 d . . .
H5 H 0.2533 0.8601 0.4266 0.045 Uiso 1 1 calc R . .
C6 C 0.2048(3) 0.9245(2) 0.54204(17) 0.0327(6) Uani 1 1 d . . .
H6 H 0.3114 0.9498 0.5763 0.039 Uiso 1 1 calc R . .
C7 C 0.0756(3) 0.93797(17) 0.57807(15) 0.0258(5) Uani 1 1 d . . .
C8 C -0.3527(3) 0.90785(19) 0.56024(17) 0.0339(6) Uani 1 1 d . . .
H8A H -0.3979 0.9040 0.5025 0.041 Uiso 1 1 calc R . .
H8B H -0.3960 0.9600 0.6014 0.041 Uiso 1 1 calc R . .
C9 C -0.4071(3) 0.81786(19) 0.55924(16) 0.0325(6) Uani 1 1 d . . .
C10 C -0.4630(4) 0.7363(2) 0.48266(19) 0.0456(7) Uani 1 1 d . . .
H10 H -0.4612 0.7361 0.4298 0.055 Uiso 1 1 calc R . .
C11 C -0.5211(5) 0.6556(2) 0.4828(2) 0.0606(10) Uani 1 1 d . . .
H11 H -0.5578 0.5998 0.4302 0.073 Uiso 1 1 calc R . .
C12 C -0.5261(4) 0.6558(3) 0.5587(2) 0.0600(9) Uani 1 1 d . . .
H12 H -0.5665 0.6001 0.5586 0.072 Uiso 1 1 calc R . .
C13 C -0.4727(4) 0.7367(2) 0.6355(2) 0.0498(8) Uani 1 1 d . . .
H13 H -0.4773 0.7369 0.6880 0.060 Uiso 1 1 calc R . .
C14 C -0.4128(3) 0.8167(2) 0.63550(17) 0.0377(7) Uani 1 1 d . . .
H14 H -0.3749 0.8720 0.6884 0.045 Uiso 1 1 calc R . .
C15 C 0.2051(3) 1.03008(17) 0.74040(15) 0.0240(5) Uani 1 1 d . . .
H15A H 0.1657 1.0641 0.7918 0.029 Uiso 1 1 calc R . .
H15B H 0.2738 1.0761 0.7353 0.029 Uiso 1 1 calc R . .
C16 C 0.3020(3) 0.95527(17) 0.75083(15) 0.0256(5) Uani 1 1 d . . .
H16A H 0.3553 0.9287 0.7039 0.031 Uiso 1 1 calc R . .
H16B H 0.2287 0.9037 0.7453 0.031 Uiso 1 1 calc R . .
C17 C 0.4280(3) 0.9923(2) 0.83662(15) 0.0291(6) Uani 1 1 d . . .
H17A H 0.5039 0.9455 0.8339 0.035 Uiso 1 1 calc R . .
H17B H 0.4889 1.0508 0.8469 0.035 Uiso 1 1 calc R . .
C18 C 0.3543(3) 1.09708(17) 0.96799(15) 0.0247(5) Uani 1 1 d . . .
C19 C 0.2795(3) 1.09899(16) 1.03683(14) 0.0218(5) Uani 1 1 d . . .
C20 C 0.2678(3) 1.18459(17) 1.10215(16) 0.0277(5) Uani 1 1 d . . .
H20 H 0.3112 1.2418 1.1062 0.033 Uiso 1 1 calc R . .
C21 C 0.1910(3) 1.18469(18) 1.16153(16) 0.0304(6) Uani 1 1 d . . .
H21 H 0.1784 1.2424 1.2063 0.036 Uiso 1 1 calc R . .
C22 C 0.1334(3) 1.10063(17) 1.15514(15) 0.0250(5) Uani 1 1 d . . .
H22 H 0.0794 1.0991 1.1948 0.030 Uiso 1 1 calc R . .
C23 C 0.1559(2) 1.01806(16) 1.08942(14) 0.0192(5) Uani 1 1 d . . .
C24 C 0.0982(3) 0.92507(16) 1.08318(14) 0.0194(5) Uani 1 1 d . . .
C25 C 0.0621(3) 0.75506(16) 1.00150(15) 0.0234(5) Uani 1 1 d . . .
H25A H 0.0598 0.7099 0.9419 0.028 Uiso 1 1 calc R . .
H25B H -0.0491 0.7551 1.0065 0.028 Uiso 1 1 calc R . .
C26 C 0.1633(3) 0.72266(17) 1.06347(15) 0.0241(5) Uani 1 1 d . . .
H26A H 0.1087 0.6629 1.0544 0.029 Uiso 1 1 calc R . .
H26B H 0.1701 0.7699 1.1230 0.029 Uiso 1 1 calc R . .
C27 C 0.3321(3) 0.70784(16) 1.05450(15) 0.0253(5) Uani 1 1 d . . .
H27A H 0.3807 0.7629 1.0525 0.030 Uiso 1 1 calc R . .
H27B H 0.3979 0.7029 1.1055 0.030 Uiso 1 1 calc R . .
C28 C 0.3578(3) 0.61750(17) 0.90463(15) 0.0255(5) Uani 1 1 d . . .
H28 H 0.3819 0.6706 0.8964 0.031 Uiso 1 1 calc R . .
C29 C 0.3039(3) 0.53064(16) 0.96440(16) 0.0239(5) Uani 1 1 d . . .
C30 C 0.2762(3) 0.49619(19) 1.01992(18) 0.0305(6) Uani 1 1 d . . .
H30 H 0.2703 0.5370 1.0764 0.037 Uiso 1 1 calc R . .
C31 C 0.2577(3) 0.3999(2) 0.9887(2) 0.0381(7) Uani 1 1 d . . .
H31 H 0.2404 0.3736 1.0249 0.046 Uiso 1 1 calc R . .
C32 C 0.2637(3) 0.33965(19) 0.9051(2) 0.0400(7) Uani 1 1 d . . .
H32 H 0.2494 0.2736 0.8860 0.048 Uiso 1 1 calc R . .
C33 C 0.2897(3) 0.37345(18) 0.84960(19) 0.0344(6) Uani 1 1 d . . .
H33 H 0.2928 0.3326 0.7927 0.041 Uiso 1 1 calc R . .
C34 C 0.3111(3) 0.47120(17) 0.88190(16) 0.0262(5) Uani 1 1 d . . .
C35 C 0.3607(3) 0.49682(19) 0.75734(16) 0.0323(6) Uani 1 1 d . . .
H35A H 0.3194 0.5424 0.7359 0.039 Uiso 1 1 calc R . .
H35B H 0.2948 0.4352 0.7190 0.039 Uiso 1 1 calc R . .
C36 C 0.5321(3) 0.48778(19) 0.75379(16) 0.0343(6) Uani 1 1 d . . .
C37 C 0.6215(4) 0.5591(2) 0.7522(2) 0.0484(8) Uani 1 1 d . . .
H37 H 0.5741 0.6131 0.7531 0.058 Uiso 1 1 calc R . .
C38 C 0.7783(4) 0.5524(2) 0.7491(3) 0.0682(12) Uani 1 1 d . . .
H38 H 0.8386 0.6020 0.7485 0.082 Uiso 1 1 calc R . .
C39 C 0.8476(4) 0.4744(2) 0.7470(3) 0.0646(11) Uani 1 1 d . . .
H39 H 0.9560 0.4703 0.7453 0.078 Uiso 1 1 calc R . .
C40 C 0.7609(4) 0.4022(2) 0.7472(2) 0.0481(8) Uani 1 1 d . . .
H40 H 0.8089 0.3481 0.7453 0.058 Uiso 1 1 calc R . .
C41 C 0.6024(3) 0.40850(19) 0.75030(17) 0.0364(6) Uani 1 1 d . . .
H41 H 0.5420 0.3583 0.7500 0.044 Uiso 1 1 calc R . .
B1 B 0.4331(4) 0.8556(2) 0.29147(18) 0.0288(6) Uani 1 1 d . . .
F1 F 0.40730(19) 0.92115(12) 0.26022(10) 0.0422(4) Uani 1 1 d . . .
F2 F 0.5361(2) 0.79551(11) 0.25371(12) 0.0504(5) Uani 1 1 d . . .
F3 F 0.2859(2) 0.80593(14) 0.27452(11) 0.0531(5) Uani 1 1 d . . .
F4 F 0.4984(2) 0.89980(12) 0.37946(10) 0.0496(5) Uani 1 1 d . . .
B2 B 0.1982(4) 0.7406(2) 0.7905(2) 0.0305(6) Uani 1 1 d . . .
F5 F 0.0958(2) 0.77018(12) 0.73729(11) 0.0517(5) Uani 1 1 d . . .
F6 F 0.3270(2) 0.70716(12) 0.75914(13) 0.0573(5) Uani 1 1 d . . .
F7 F 0.11544(18) 0.66829(11) 0.79520(10) 0.0389(4) Uani 1 1 d . . .
F8 F 0.2532(2) 0.81385(12) 0.87121(10) 0.0455(4) Uani 1 1 d . . .
O1S O 0.8683(10) 0.5901(7) 0.4190(4) 0.113(3) Uani 0.502(8) 1 d PDU A 1
C1S C 0.9314(12) 0.6236(8) 0.4938(5) 0.081(3) Uani 0.502(8) 1 d PDU A 1
C2S C 0.8707(13) 0.5956(9) 0.5524(8) 0.081(3) Uani 0.502(8) 1 d PDU A 1
H2S1 H 0.7885 0.5410 0.5180 0.122 Uiso 0.502(8) 1 calc PR A 1
H2S2 H 0.8246 0.6481 0.5903 0.122 Uiso 0.502(8) 1 calc PR A 1
H2S3 H 0.9595 0.5795 0.5873 0.122 Uiso 0.502(8) 1 calc PR A 1
C3S C 1.0735(13) 0.6971(7) 0.5370(6) 0.072(3) Uani 0.502(8) 1 d PDU A 1
H3S1 H 1.0995 0.7144 0.4948 0.108 Uiso 0.502(8) 1 calc PR A 1
H3S2 H 1.1650 0.6725 0.5613 0.108 Uiso 0.502(8) 1 calc PR A 1
H3S3 H 1.0493 0.7527 0.5831 0.108 Uiso 0.502(8) 1 calc PR A 1
O1X O 0.8051(9) 0.5312(6) 0.4324(4) 0.090(2) Uani 0.498(8) 1 d PDU A 2
C1X C 0.8802(12) 0.5880(7) 0.5024(5) 0.068(2) Uani 0.498(8) 1 d PDU A 2
C2X C 0.9989(16) 0.6665(8) 0.5172(7) 0.079(3) Uani 0.498(8) 1 d PDU A 2
H2X1 H 1.1055 0.6601 0.5469 0.118 Uiso 0.498(8) 1 calc PR A 2
H2X2 H 0.9673 0.7270 0.5525 0.118 Uiso 0.498(8) 1 calc PR A 2
H2X3 H 1.0013 0.6635 0.4617 0.118 Uiso 0.498(8) 1 calc PR A 2
C3X C 0.8720(13) 0.5826(8) 0.5829(6) 0.069(3) Uani 0.498(8) 1 d PDU A 2
H3X1 H 0.7887 0.5320 0.5685 0.103 Uiso 0.498(8) 1 calc PR A 2
H3X2 H 0.8464 0.6425 0.6231 0.103 Uiso 0.498(8) 1 calc PR A 2
H3X3 H 0.9756 0.5697 0.6097 0.103 Uiso 0.498(8) 1 calc PR A 2

loop_
_atom_site_aniso_label
_atom_site_aniso_U_11
_atom_site_aniso_U_22
_atom_site_aniso_U_33
_atom_site_aniso_U_23
_atom_site_aniso_U_13
_atom_site_aniso_U_12
O1 0.0349(10) 0.0388(11) 0.0412(11) 0.0242(9) 0.0085(8) -0.0070(8)
O2 0.0225(8) 0.0300(9) 0.0232(8) 0.0141(7) 0.0111(7) 0.0024(7)
N1 0.0222(10) 0.0304(11) 0.0210(10) 0.0094(9) 0.0065(8) 0.0087(8)
N2 0.0216(10) 0.0307(11) 0.0196(10) 0.0131(9) 0.0086(8) 0.0066(8)
N3 0.0209(10) 0.0337(12) 0.0238(10) 0.0170(10) 0.0064(8) -0.0022(8)
N4 0.0144(9) 0.0237(10) 0.0182(9) 0.0107(8) 0.0017(7) -0.0004(7)
N5 0.0255(10) 0.0216(10) 0.0194(10) 0.0094(8) 0.0104(8) -0.0009(8)
N6 0.0211(10) 0.0241(10) 0.0253(10) 0.0100(9) 0.0088(8) 0.0010(8)
N7 0.0264(11) 0.0259(11) 0.0275(11) 0.0102(9) 0.0088(9) 0.0045(8)
C1 0.0234(12) 0.0273(12) 0.0211(12) 0.0116(10) 0.0084(9) 0.0077(10)
C2 0.0275(12) 0.0338(14) 0.0233(12) 0.0146(11) 0.0095(10) 0.0133(10)
C3 0.0368(14) 0.0364(15) 0.0209(12) 0.0091(11) 0.0067(11) 0.0137(12)
C4 0.0528(18) 0.0457(17) 0.0232(13) 0.0154(13) 0.0170(13) 0.0217(14)
C5 0.0412(16) 0.0505(17) 0.0330(15) 0.0231(14) 0.0223(13) 0.0215(13)
C6 0.0277(13) 0.0486(16) 0.0314(14) 0.0224(13) 0.0157(11) 0.0152(12)
C7 0.0297(13) 0.0319(13) 0.0206(12) 0.0140(11) 0.0106(10) 0.0112(10)
C8 0.0205(12) 0.0408(15) 0.0317(14) 0.0100(12) 0.0040(10) 0.0103(11)
C9 0.0215(12) 0.0409(15) 0.0268(13) 0.0076(12) 0.0071(10) 0.0057(11)
C10 0.0485(18) 0.0506(19) 0.0285(15) 0.0098(14) 0.0104(13) -0.0009(14)
C11 0.075(2) 0.046(2) 0.0382(18) 0.0011(15) 0.0113(17) -0.0169(17)
C12 0.063(2) 0.059(2) 0.052(2) 0.0218(18) 0.0107(17) -0.0145(18)
C13 0.0465(18) 0.064(2) 0.0359(17) 0.0198(16) 0.0115(14) -0.0033(16)
C14 0.0295(14) 0.0475(17) 0.0251(14) 0.0072(13) 0.0058(11) 0.0039(12)
C15 0.0245(12) 0.0287(13) 0.0192(11) 0.0107(10) 0.0071(9) -0.0016(10)
C16 0.0243(12) 0.0337(14) 0.0219(12) 0.0147(11) 0.0074(10) 0.0020(10)
C17 0.0216(12) 0.0472(16) 0.0254(13) 0.0218(12) 0.0078(10) 0.0015(11)
C18 0.0169(11) 0.0327(14) 0.0253(12) 0.0171(11) -0.0008(9) -0.0052(9)
C19 0.0155(10) 0.0280(12) 0.0211(12) 0.0136(10) -0.0015(9) -0.0018(9)
C20 0.0279(13) 0.0228(12) 0.0300(13) 0.0134(11) 0.0007(10) -0.0039(10)
C21 0.0354(14) 0.0234(13) 0.0270(13) 0.0074(11) 0.0066(11) 0.0053(10)
C22 0.0243(12) 0.0280(13) 0.0218(12) 0.0099(10) 0.0072(10) 0.0036(10)
C23 0.0151(10) 0.0235(12) 0.0171(11) 0.0085(9) 0.0023(8) 0.0010(8)
C24 0.0158(10) 0.0256(12) 0.0182(11) 0.0114(10) 0.0039(8) 0.0015(9)
C25 0.0241(12) 0.0208(12) 0.0242(12) 0.0086(10) 0.0077(9) -0.0033(9)
C26 0.0278(12) 0.0224(12) 0.0236(12) 0.0099(10) 0.0104(10) 0.0005(9)
C27 0.0263(12) 0.0226(12) 0.0233(12) 0.0074(10) 0.0063(10) -0.0012(9)
C28 0.0243(12) 0.0238(12) 0.0277(13) 0.0107(11) 0.0078(10) 0.0020(9)
C29 0.0180(11) 0.0225(12) 0.0319(13) 0.0130(10) 0.0063(10) 0.0014(9)
C30 0.0240(12) 0.0352(14) 0.0378(15) 0.0199(12) 0.0107(11) 0.0032(10)
C31 0.0284(14) 0.0409(16) 0.0568(19) 0.0323(15) 0.0117(13) 0.0024(12)
C32 0.0304(14) 0.0252(14) 0.067(2) 0.0224(14) 0.0141(14) 0.0023(11)
C33 0.0253(13) 0.0261(13) 0.0465(16) 0.0109(12) 0.0110(12) 0.0041(10)
C34 0.0198(11) 0.0265(13) 0.0321(13) 0.0127(11) 0.0073(10) 0.0022(9)
C35 0.0365(14) 0.0340(14) 0.0202(12) 0.0061(11) 0.0089(11) 0.0038(11)
C36 0.0376(15) 0.0293(14) 0.0250(13) 0.0012(11) 0.0108(11) -0.0024(11)
C37 0.0513(19) 0.0290(15) 0.055(2) 0.0060(14) 0.0224(16) 0.0014(13)
C38 0.053(2) 0.0298(17) 0.110(3) 0.0099(19) 0.043(2) -0.0058(15)
C39 0.0420(18) 0.046(2) 0.089(3) 0.0081(19) 0.0320(19) -0.0032(15)
C40 0.0449(17) 0.0391(17) 0.0507(19) 0.0079(15) 0.0202(15) 0.0103(14)
C41 0.0396(15) 0.0326(15) 0.0314(14) 0.0063(12) 0.0154(12) 0.0020(12)
B1 0.0335(15) 0.0264(15) 0.0230(14) 0.0062(12) 0.0111(12) 0.0008(12)
F1 0.0430(9) 0.0534(10) 0.0430(9) 0.0298(8) 0.0179(8) 0.0083(8)
F2 0.0572(11) 0.0354(9) 0.0564(11) 0.0095(8) 0.0333(9) 0.0091(8)
F3 0.0486(10) 0.0682(12) 0.0439(10) 0.0253(9) 0.0148(8) -0.0138(9)
F4 0.0544(11) 0.0510(11) 0.0285(9) 0.0099(8) 0.0005(8) 0.0151(8)
B2 0.0356(16) 0.0298(15) 0.0337(16) 0.0179(13) 0.0158(13) 0.0068(12)
F5 0.0653(12) 0.0457(10) 0.0430(10) 0.0249(9) 0.0036(9) 0.0013(9)
F6 0.0572(11) 0.0461(11) 0.0795(14) 0.0232(10) 0.0470(11) 0.0123(9)
F7 0.0373(9) 0.0408(9) 0.0426(9) 0.0228(8) 0.0098(7) -0.0033(7)
F8 0.0567(11) 0.0447(10) 0.0306(9) 0.0115(8) 0.0150(8) -0.0093(8)
O1S 0.095(4) 0.126(5) 0.051(3) -0.005(4) -0.010(3) 0.004(4)
C1S 0.069(5) 0.085(5) 0.046(4) 0.003(4) -0.009(3) 0.016(4)
C2S 0.071(4) 0.079(5) 0.054(6) 0.011(5) -0.012(5) -0.003(4)
C3S 0.071(6) 0.073(5) 0.052(5) 0.025(4) -0.012(4) 0.000(4)
O1X 0.085(4) 0.100(5) 0.042(3) 0.006(3) -0.004(3) 0.019(3)
C1X 0.072(4) 0.077(4) 0.033(3) 0.014(3) -0.004(3) 0.026(3)
C2X 0.087(6) 0.086(6) 0.047(5) 0.027(4) -0.006(5) 0.011(5)
C3X 0.074(4) 0.073(5) 0.037(5) 0.020(4) -0.012(4) 0.003(4)

loop_
_atom_type_symbol
_atom_type_description
_atom_type_scat_dispersion_real
_atom_type_scat_dispersion_imag
_atom_type_scat_source
C C 0.0033 0.0016 'International Tables Vol C Tables 4.2.6.8 and 6.1.1.4'
H H 0.0000 0.0000 'International Tables Vol C Tables 4.2.6.8 and 6.1.1.4'
B B 0.0013 0.0007 'International Tables Vol C Tables 4.2.6.8 and 6.1.1.4'
N N 0.0061 0.0033 'International Tables Vol C Tables 4.2.6.8 and 6.1.1.4'
O O 0.0106 0.0060 'International Tables Vol C Tables 4.2.6.8 and 6.1.1.4'
F F 0.0171 0.0103 'International Tables Vol C Tables 4.2.6.8 and 6.1.1.4'

loop_
_geom_angle_atom_site_label_1
_geom_angle_atom_site_label_2
_geom_angle_atom_site_label_3
_geom_angle
C1 N1 C2 108.2(2)
C1 N1 C8 125.5(2)
C2 N1 C8 126.3(2)
C1 N2 C7 107.92(19)
C1 N2 C15 125.20(19)
C7 N2 C15 126.58(19)
C18 N3 C17 124.4(2)
C23 N4 C19 117.4(2)
C24 N5 C25 120.70(19)
C28 N6 C29 107.9(2)
C28 N6 C27 127.0(2)
C29 N6 C27 125.08(19)
C28 N7 C34 107.7(2)
C28 N7 C35 125.9(2)
C34 N7 C35 126.4(2)
N2 C1 N1 110.6(2)
C7 C2 N1 106.6(2)
C7 C2 C3 122.0(2)
N1 C2 C3 131.4(2)
C4 C3 C2 115.9(2)
C3 C4 C5 122.4(2)
C6 C5 C4 121.5(2)
C5 C6 C7 116.3(2)
C2 C7 C6 121.9(2)
C2 C7 N2 106.7(2)
C6 C7 N2 131.4(2)
N1 C8 C9 113.9(2)
C10 C9 C14 118.6(3)
C10 C9 C8 121.4(3)
C14 C9 C8 119.8(2)
C11 C10 C9 120.5(3)
C12 C11 C10 120.1(3)
C11 C12 C13 120.3(3)
C14 C13 C12 119.6(3)
C13 C14 C9 120.9(3)
N2 C15 C16 110.30(19)
C15 C16 C17 113.0(2)
N3 C17 C16 113.05(19)
O1 C18 N3 125.5(2)
O1 C18 C19 120.0(2)
N3 C18 C19 114.5(2)
N4 C19 C20 123.3(2)
N4 C19 C18 117.4(2)
C20 C19 C18 119.3(2)
C19 C20 C21 118.2(2)
C22 C21 C20 119.4(2)
C21 C22 C23 118.4(2)
N4 C23 C22 123.2(2)
N4 C23 C24 117.68(19)
C22 C23 C24 119.1(2)
O2 C24 N5 123.9(2)
O2 C24 C23 120.5(2)
N5 C24 C23 115.61(19)
N5 C25 C26 112.61(19)
C25 C26 C27 114.42(19)
N6 C27 C26 111.68(19)
N6 C28 N7 110.9(2)
C34 C29 N6 106.9(2)
C34 C29 C30 121.7(2)
N6 C29 C30 131.3(2)
C31 C30 C29 116.5(3)
C30 C31 C32 121.8(3)
C33 C32 C31 121.9(3)
C32 C33 C34 116.2(3)
C29 C34 N7 106.5(2)
C29 C34 C33 121.8(2)
N7 C34 C33 131.7(2)
N7 C35 C36 112.2(2)
C37 C36 C41 118.8(3)
C37 C36 C35 119.7(3)
C41 C36 C35 121.5(2)
C38 C37 C36 120.7(3)
C39 C38 C37 120.2(3)
C40 C39 C38 120.2(3)
C39 C40 C41 119.9(3)
C36 C41 C40 120.2(3)
F4 B1 F1 110.3(2)
F4 B1 F2 109.0(2)
F1 B1 F2 110.4(2)
F4 B1 F3 107.8(2)
F1 B1 F3 108.4(2)
F2 B1 F3 110.9(2)
F8 B2 F6 108.9(2)
F8 B2 F5 109.9(2)
F6 B2 F5 111.0(2)
F8 B2 F7 109.3(2)
F6 B2 F7 108.7(2)
F5 B2 F7 109.0(2)
O1S C1S C3S 123.1(10)
O1S C1S C2S 121.7(10)
C3S C1S C2S 115.1(7)
O1X C1X C3X 122.5(9)
O1X C1X C2X 123.2(9)
C3X C1X C2X 114.2(6)

loop_
_geom_bond_atom_site_label_1
_geom_bond_atom_site_label_2
_geom_bond_distance
O1 C18 1.227(3)
O2 C24 1.231(3)
N1 C1 1.328(3)
N1 C2 1.393(3)
N1 C8 1.477(3)
N2 C1 1.326(3)
N2 C7 1.397(3)
N2 C15 1.474(3)
N3 C18 1.325(3)
N3 C17 1.457(3)
N4 C23 1.338(3)
N4 C19 1.339(3)
N5 C24 1.331(3)
N5 C25 1.460(3)
N6 C28 1.321(3)
N6 C29 1.389(3)
N6 C27 1.476(3)
N7 C28 1.331(3)
N7 C34 1.393(3)
N7 C35 1.484(3)
C2 C7 1.383(4)
C2 C3 1.396(3)
C3 C4 1.380(4)
C4 C5 1.398(4)
C5 C6 1.381(4)
C6 C7 1.397(3)
C8 C9 1.497(4)
C9 C10 1.389(4)
C9 C14 1.389(4)
C10 C11 1.378(5)
C11 C12 1.373(5)
C12 C13 1.383(5)
C13 C14 1.373(4)
C15 C16 1.513(3)
C16 C17 1.517(3)
C18 C19 1.516(3)
C19 C20 1.382(3)
C20 C21 1.385(4)
C21 C22 1.373(4)
C22 C23 1.386(3)
C23 C24 1.508(3)
C25 C26 1.519(3)
C26 C27 1.520(3)
C29 C34 1.384(3)
C29 C30 1.393(3)
C30 C31 1.378(4)
C31 C32 1.398(4)
C32 C33 1.381(4)
C33 C34 1.397(4)
C35 C36 1.509(4)
C36 C37 1.386(4)
C36 C41 1.388(4)
C37 C38 1.377(5)
C38 C39 1.373(5)
C39 C40 1.372(5)
C40 C41 1.392(4)
B1 F4 1.380(3)
B1 F1 1.381(3)
B1 F2 1.382(3)
B1 F3 1.393(3)
B2 F8 1.370(3)
B2 F6 1.377(3)
B2 F5 1.382(3)
B2 F7 1.397(3)
O1S C1S 1.186(8)
C1S C3S 1.492(8)
C1S C2S 1.501(8)
O1X C1X 1.195(7)
C1X C3X 1.502(7)
C1X C2X 1.504(8)

loop_
_geom_hbond_atom_site_label_D
_geom_hbond_atom_site_label_H
_geom_hbond_atom_site_label_A
_geom_hbond_distance_DH
_geom_hbond_distance_HA
_geom_hbond_distance_DA
_geom_hbond_angle_DHA
N5 H5N F8 0.842(17) 2.150(19) 2.946(2) 158(2)
N3 H3N F8 0.843(17) 2.214(19) 3.010(3) 158(3)
